data_7011660
loop_
_publ_author_name
'Liu, Chen-Wei'
'Hung, Chiu-Mine'
'Wang, Ju-Chung'
'Keng, Tai-Chiun'

_publ_section_title
;
 Characterization of Cu11(??9-Se)(??3-I)3[Se2P(OR)2]6 (R = Pr, Pri) by
 X-ray diffraction and multinuclear NMRMetal dialkyl
 diselenophosphates. Part 6. For part 5, see ref. 21.
;
_journal_issue 18
_journal_name_full 'Journal of the Chemical Society, Dalton Transactions'
_journal_page_first 3482
_journal_paper_doi 10.1039/b202633n
_journal_year 2002
_chemical_formula_sum 'C36 H84 Cu11 I3 O12 P6 Se13'
_chemical_formula_weight 3000.97
_chemical_name_systematic
; 
? 
;
_space_group_IT_number 14
_symmetry_cell_setting monoclinic
_symmetry_space_group_name_Hall '-P 2yn'
_symmetry_space_group_name_H-M 'P 1 21/n 1'
_atom_sites_solution_hydrogens geom
_atom_sites_solution_primary direct
_atom_sites_solution_secondary difmap
_audit_creation_method SHELXL-97
_cell_angle_alpha 90.00
_cell_angle_beta 91.6700(10)
_cell_angle_gamma 90.00
_cell_formula_units_Z 4
_cell_length_a 14.3367(8)
_cell_length_b 23.2385(13)
_cell_length_c 24.3538(14)
_cell_measurement_temperature 298(2)
_cell_volume 8110.3(8)
_computing_cell_refinement 'Bruker SMART'
_computing_data_collection 'Bruker SMART'
_computing_data_reduction 'Bruker SHELXTL'
_computing_molecular_graphics 'Bruker SHELXTL'
_computing_publication_material 'Bruker SHELXTL'
_computing_structure_refinement 'SHELXL-97 (Sheldrick, 1997)'
_computing_structure_solution 'SHELXS-97 (Sheldrick, 1990)'
_diffrn_ambient_temperature 298(2)
_diffrn_measured_fraction_theta_full 0.905
_diffrn_measured_fraction_theta_max 0.905
_diffrn_measurement_device_type 'CCD area detector'
_diffrn_measurement_method 'phi and omega scans'
_diffrn_radiation_monochromator graphite
_diffrn_radiation_source 'fine-focus sealed tube'
_diffrn_radiation_type MoK\a
_diffrn_radiation_wavelength 0.71073
_diffrn_reflns_av_R_equivalents 0.0416
_diffrn_reflns_av_sigmaI/netI 0.0445
_diffrn_reflns_limit_h_max 17
_diffrn_reflns_limit_h_min -9
_diffrn_reflns_limit_k_max 27
_diffrn_reflns_limit_k_min -27
_diffrn_reflns_limit_l_max 28
_diffrn_reflns_limit_l_min -27
_diffrn_reflns_number 22317
_diffrn_reflns_theta_full 25.03
_diffrn_reflns_theta_max 25.03
_diffrn_reflns_theta_min 2.26
_exptl_absorpt_coefficient_mu 9.958
_exptl_absorpt_correction_T_max 0.8462
_exptl_absorpt_correction_T_min 0.3142
_exptl_absorpt_correction_type empirical
_exptl_crystal_colour Yellow
_exptl_crystal_density_diffrn 2.458
_exptl_crystal_density_method 'not measured'
_exptl_crystal_description Plate
_exptl_crystal_F_000 5624
_exptl_crystal_size_max 0.14
_exptl_crystal_size_mid 0.26
_exptl_crystal_size_min 0.4
_refine_diff_density_max 1.429
_refine_diff_density_min -1.487
_refine_diff_density_rms 0.155
_refine_ls_extinction_method none
_refine_ls_goodness_of_fit_ref 1.177
_refine_ls_hydrogen_treatment mixed
_refine_ls_matrix_type full
_refine_ls_number_parameters 730
_refine_ls_number_reflns 12947
_refine_ls_number_restraints 0
_refine_ls_restrained_S_all 1.177
_refine_ls_R_factor_all 0.0695
_refine_ls_R_factor_gt 0.0548
_refine_ls_shift/su_max 0.002
_refine_ls_shift/su_mean 0.000
_refine_ls_structure_factor_coef Fsqd
_refine_ls_weighting_details 'calc w=1/[\s^2^(Fo^2^)+(0.0068P)^2^+92.7142P] where P=(Fo^2^+2Fc^2^)/3'
_refine_ls_weighting_scheme calc
_refine_ls_wR_factor_gt 0.1071
_refine_ls_wR_factor_ref 0.1167
_reflns_number_gt 10928
_reflns_number_total 12947
_reflns_threshold_expression >2sigma(I)
_cod_data_source_file b202633n.txt
_cod_data_source_block Cu11
_cod_depositor_comments
;
The following automatic conversions were performed:
'_symmetry_cell_setting' value 'Monoclinic' changed to 'monoclinic'
according to '/home/saulius/struct/CIF-dictionaries/cif_core.dic'
dictionary named 'cif_core.dic' version 2.4.1 from 2010-06-29.

Automatic conversion script
Id: cif_fix_enum 1527 2010-12-29 10:47:43Z saulius 
;
_cod_original_sg_symbol_H-M P2(1)/n
_cod_database_code 7011660

loop_
_symmetry_equiv_pos_as_xyz
'x, y, z'
'-x+1/2, y+1/2, -z+1/2'
'-x, -y, -z'
'x-1/2, -y-1/2, z-1/2'

loop_
_atom_site_label
_atom_site_type_symbol
_atom_site_fract_x
_atom_site_fract_y
_atom_site_fract_z
_atom_site_U_iso_or_equiv
_atom_site_adp_type
_atom_site_occupancy
_atom_site_symmetry_multiplicity
_atom_site_calc_flag
_atom_site_refinement_flags
_atom_site_disorder_assembly
_atom_site_disorder_group
Se01 Se 1.21752(7) 0.30692(5) 0.24330(5) 0.0452(3) Uani 1 1 d . . .
I1 I 1.24173(5) 0.48041(3) 0.23963(3) 0.04885(18) Uani 1 1 d . . .
I2 I 0.99053(5) 0.22176(3) 0.17719(3) 0.05172(19) Uani 1 1 d . . .
I3 I 1.42471(5) 0.20955(3) 0.31491(3) 0.04904(18) Uani 1 1 d . . .
Se1 Se 0.96316(7) 0.38538(5) 0.23897(4) 0.0440(2) Uani 1 1 d . . .
Se2 Se 1.08248(7) 0.41505(5) 0.37316(4) 0.0433(2) Uani 1 1 d . . .
Se3 Se 1.22397(7) 0.27041(5) 0.42392(4) 0.0465(3) Uani 1 1 d . . .
Se4 Se 1.35836(7) 0.39121(5) 0.36673(4) 0.0444(3) Uani 1 1 d . . .
Se5 Se 0.96877(7) 0.25629(5) 0.34690(5) 0.0478(3) Uani 1 1 d . . .
Se6 Se 1.15948(8) 0.15170(5) 0.32139(5) 0.0499(3) Uani 1 1 d . . .
Se7 Se 1.46286(7) 0.24733(5) 0.14752(4) 0.0432(2) Uani 1 1 d . . .
Se8 Se 1.48723(7) 0.37634(5) 0.23757(4) 0.0452(3) Uani 1 1 d . . .
Se9 Se 1.26529(7) 0.14131(5) 0.18827(4) 0.0433(2) Uani 1 1 d . . .
Se10 Se 1.21198(7) 0.24424(5) 0.07245(4) 0.0435(2) Uani 1 1 d . . .
Se11 Se 1.33666(9) 0.39983(5) 0.10017(5) 0.0536(3) Uani 1 1 d . . .
Se12 Se 1.07799(8) 0.38277(5) 0.11151(4) 0.0490(3) Uani 1 1 d . . .
Cu1 Cu 1.33033(10) 0.29986(6) 0.11606(6) 0.0532(3) Uani 1 1 d . . .
Cu2 Cu 1.09971(9) 0.31331(6) 0.37241(6) 0.0519(3) Uani 1 1 d . . .
Cu3 Cu 1.12405(10) 0.39981(7) 0.20777(6) 0.0606(4) Uani 1 1 d . . .
Cu4 Cu 1.38694(11) 0.31873(7) 0.29578(6) 0.0597(4) Uani 1 1 d . . .
Cu5 Cu 1.14814(10) 0.20044(7) 0.23085(6) 0.0601(4) Uani 1 1 d . . .
Cu6 Cu 1.32354(12) 0.38391(9) 0.19956(6) 0.0754(5) Uani 1 1 d . . .
Cu7 Cu 1.34233(12) 0.23252(8) 0.21509(6) 0.0737(5) Uani 1 1 d . . .
Cu8 Cu 1.24126(12) 0.24557(8) 0.32685(7) 0.0705(5) Uani 1 1 d . . .
Cu9 Cu 1.21163(11) 0.39396(10) 0.31214(7) 0.0816(6) Uani 1 1 d . . .
Cu10 Cu 1.13690(14) 0.29010(7) 0.14933(8) 0.0771(5) Uani 1 1 d . . .
Cu11 Cu 1.02953(18) 0.29164(8) 0.26126(7) 0.0973(7) Uani 1 1 d . . .
P1 P 0.95855(18) 0.42347(11) 0.32023(11) 0.0386(6) Uani 1 1 d . . .
P2 P 1.31508(18) 0.34432(13) 0.43808(10) 0.0426(6) Uani 1 1 d . . .
P3 P 1.0201(2) 0.16814(12) 0.34866(12) 0.0475(7) Uani 1 1 d . . .
P4 P 1.55338(18) 0.30922(13) 0.18976(11) 0.0417(6) Uani 1 1 d . . .
P5 P 1.24034(18) 0.15723(12) 0.10188(11) 0.0401(6) Uani 1 1 d . . .
P6 P 1.1956(2) 0.41418(14) 0.06682(12) 0.0550(8) Uani 1 1 d . . .
O1 O 0.8756(4) 0.3985(3) 0.3536(3) 0.0436(17) Uani 1 1 d . . .
O2 O 0.9295(5) 0.4888(3) 0.3151(3) 0.0450(17) Uani 1 1 d . . .
O3 O 1.2695(5) 0.3912(3) 0.4762(3) 0.0517(19) Uani 1 1 d . . .
O4 O 1.4001(5) 0.3240(4) 0.4754(3) 0.056(2) Uani 1 1 d . . .
O5 O 0.9460(6) 0.1344(3) 0.3129(4) 0.069(3) Uani 1 1 d . . .
O6 O 1.0030(7) 0.1408(4) 0.4068(4) 0.074(3) Uani 1 1 d . . .
O7 O 1.6225(5) 0.2783(3) 0.2318(3) 0.0542(19) Uani 1 1 d . . .
O8 O 1.6154(5) 0.3358(4) 0.1436(3) 0.063(2) Uani 1 1 d . . .
O9 O 1.1532(5) 0.1237(3) 0.0785(3) 0.056(2) Uani 1 1 d . . .
O10 O 1.3307(5) 0.1319(3) 0.0754(3) 0.0509(18) Uani 1 1 d . . .
O11 O 1.1822(7) 0.3851(5) 0.0083(3) 0.084(3) Uani 1 1 d . . .
O12 O 1.1878(10) 0.4810(5) 0.0571(5) 0.130(5) Uani 1 1 d . . .
C1 C 0.7279(13) 0.4435(10) 0.3399(17) 0.27(2) Uani 1 1 d . . .
H1A H 0.6658 0.4397 0.3245 0.404 Uiso 1 1 calc R . .
H1B H 0.7586 0.4753 0.3227 0.404 Uiso 1 1 calc R . .
H1C H 0.7251 0.4504 0.3786 0.404 Uiso 1 1 calc R . .
C2 C 0.7376(10) 0.3437(8) 0.3566(11) 0.146(9) Uani 1 1 d . . .
H2A H 0.6751 0.3381 0.3423 0.218 Uiso 1 1 calc R . .
H2B H 0.7364 0.3500 0.3955 0.218 Uiso 1 1 calc R . .
H2C H 0.7742 0.3101 0.3492 0.218 Uiso 1 1 calc R . .
C3 C 0.7780(8) 0.3927(7) 0.3306(6) 0.077(4) Uani 1 1 d . . .
H3A H 0.7802 0.3857 0.2909 0.093 Uiso 1 1 calc R . .
C4 C 0.9339(17) 0.5480(7) 0.2342(7) 0.137(9) Uani 1 1 d . . .
H4A H 0.9317 0.5147 0.2109 0.206 Uiso 1 1 calc R . .
H4B H 0.9665 0.5785 0.2162 0.206 Uiso 1 1 calc R . .
H4C H 0.8715 0.5603 0.2414 0.206 Uiso 1 1 calc R . .
C5 C 0.9931(11) 0.5816(6) 0.3261(7) 0.096(5) Uani 1 1 d . . .
H5A H 1.0273 0.5696 0.3586 0.144 Uiso 1 1 calc R . .
H5B H 0.9321 0.5944 0.3358 0.144 Uiso 1 1 calc R . .
H5C H 1.0258 0.6126 0.3090 0.144 Uiso 1 1 calc R . .
C6 C 0.9844(9) 0.5333(5) 0.2878(6) 0.068(4) Uani 1 1 d . . .
H6A H 1.0466 0.5182 0.2803 0.081 Uiso 1 1 calc R . .
C7 C 1.1454(14) 0.3988(12) 0.5369(7) 0.167(11) Uani 1 1 d . . .
H7A H 1.1046 0.3790 0.5113 0.250 Uiso 1 1 calc R . .
H7B H 1.1448 0.4392 0.5286 0.250 Uiso 1 1 calc R . .
H7C H 1.1246 0.3929 0.5735 0.250 Uiso 1 1 calc R . .
C8 C 1.3090(15) 0.4053(10) 0.5721(6) 0.141(9) Uani 1 1 d . . .
H8A H 1.3697 0.3886 0.5684 0.211 Uiso 1 1 calc R . .
H8B H 1.2889 0.3998 0.6090 0.211 Uiso 1 1 calc R . .
H8C H 1.3118 0.4457 0.5642 0.211 Uiso 1 1 calc R . .
C9 C 1.2405(10) 0.3765(7) 0.5324(5) 0.073(4) Uani 1 1 d . . .
H9A H 1.2413 0.3347 0.5377 0.088 Uiso 1 1 calc R . .
C10 C 1.5547(10) 0.3020(8) 0.4480(6) 0.099(6) Uani 1 1 d . . .
H10A H 1.5477 0.3286 0.4180 0.149 Uiso 1 1 calc R . .
H10B H 1.5968 0.2718 0.4382 0.149 Uiso 1 1 calc R . .
H10C H 1.5792 0.3218 0.4799 0.149 Uiso 1 1 calc R . .
C11 C 1.4631(12) 0.2341(7) 0.5059(7) 0.106(6) Uani 1 1 d . . .
H11A H 1.4011 0.2197 0.5108 0.159 Uiso 1 1 calc R . .
H11B H 1.4854 0.2522 0.5392 0.159 Uiso 1 1 calc R . .
H11C H 1.5037 0.2027 0.4971 0.159 Uiso 1 1 calc R . .
C12 C 1.4619(9) 0.2767(6) 0.4604(5) 0.067(4) Uani 1 1 d . . .
H12A H 1.4363 0.2582 0.4270 0.080 Uiso 1 1 calc R . .
C13 C 0.8785(13) 0.0693(8) 0.2493(9) 0.133(8) Uani 1 1 d . . .
H13A H 0.8680 0.1017 0.2255 0.200 Uiso 1 1 calc R . .
H13B H 0.8250 0.0638 0.2716 0.200 Uiso 1 1 calc R . .
H13C H 0.8884 0.0355 0.2277 0.200 Uiso 1 1 calc R . .
C14 C 0.9871(16) 0.0335(8) 0.3240(10) 0.142(8) Uani 1 1 d . . .
H14A H 1.0422 0.0441 0.3449 0.213 Uiso 1 1 calc R . .
H14B H 0.9986 -0.0011 0.3038 0.213 Uiso 1 1 calc R . .
H14C H 0.9367 0.0273 0.3483 0.213 Uiso 1 1 calc R . .
C15 C 0.9622(11) 0.0801(7) 0.2854(7) 0.083(4) Uani 1 1 d . . .
H15A H 1.0152 0.0857 0.2615 0.100 Uiso 1 1 calc R . .
C16 C 1.058(2) 0.0802(9) 0.4783(10) 0.184(12) Uani 1 1 d . . .
H16A H 1.0825 0.0529 0.4528 0.277 Uiso 1 1 calc R . .
H16B H 0.9939 0.0717 0.4845 0.277 Uiso 1 1 calc R . .
H16C H 1.0933 0.0780 0.5124 0.277 Uiso 1 1 calc R . .
C17 C 1.0303(12) 0.1848(8) 0.4946(6) 0.102(6) Uani 1 1 d . . .
H17A H 1.0363 0.2228 0.4797 0.152 Uiso 1 1 calc R . .
H17B H 1.0657 0.1822 0.5286 0.152 Uiso 1 1 calc R . .
H17C H 0.9658 0.1770 0.5012 0.152 Uiso 1 1 calc R . .
C18 C 1.0665(12) 0.1413(7) 0.4544(7) 0.089(5) Uani 1 1 d . . .
H18A H 1.1306 0.1500 0.4442 0.107 Uiso 1 1 calc R . .
C19 C 1.7085(10) 0.2026(7) 0.1827(7) 0.094(5) Uani 1 1 d . . .
H19A H 1.6733 0.2097 0.1493 0.142 Uiso 1 1 calc R . .
H19B H 1.7261 0.1628 0.1844 0.142 Uiso 1 1 calc R . .
H19C H 1.7636 0.2261 0.1837 0.142 Uiso 1 1 calc R . .
C20 C 1.6994(11) 0.2061(7) 0.2857(6) 0.090(5) Uani 1 1 d . . .
H20A H 1.6586 0.2156 0.3150 0.136 Uiso 1 1 calc R . .
H20B H 1.7544 0.2296 0.2885 0.136 Uiso 1 1 calc R . .
H20C H 1.7167 0.1663 0.2883 0.136 Uiso 1 1 calc R . .
C21 C 1.6496(8) 0.2169(6) 0.2311(5) 0.063(3) Uani 1 1 d . . .
H21A H 1.5929 0.1934 0.2291 0.076 Uiso 1 1 calc R . .
C22 C 1.7684(10) 0.3415(9) 0.1085(8) 0.126(8) Uani 1 1 d . . .
H22A H 1.8304 0.3565 0.1137 0.189 Uiso 1 1 calc R . .
H22B H 1.7421 0.3552 0.0742 0.189 Uiso 1 1 calc R . .
H22C H 1.7707 0.3002 0.1080 0.189 Uiso 1 1 calc R . .
C23 C 1.6965(16) 0.4220(8) 0.1514(10) 0.155(10) Uani 1 1 d . . .
H23A H 1.7551 0.4413 0.1575 0.233 Uiso 1 1 calc R . .
H23B H 1.6543 0.4329 0.1795 0.233 Uiso 1 1 calc R . .
H23C H 1.6704 0.4327 0.1161 0.233 Uiso 1 1 calc R . .
C24 C 1.7109(9) 0.3605(7) 0.1531(6) 0.079(4) Uani 1 1 d . . .
H24A H 1.7377 0.3485 0.1888 0.095 Uiso 1 1 calc R . .
C25 C 1.1073(13) 0.0357(7) 0.0347(7) 0.111(6) Uani 1 1 d . . .
H25A H 1.1562 0.0405 0.0090 0.167 Uiso 1 1 calc R . .
H25B H 1.0518 0.0545 0.0210 0.167 Uiso 1 1 calc R . .
H25C H 1.0951 -0.0046 0.0396 0.167 Uiso 1 1 calc R . .
C26 C 1.0651(10) 0.0549(7) 0.1312(7) 0.095(5) Uani 1 1 d . . .
H26A H 1.0878 0.0715 0.1651 0.142 Uiso 1 1 calc R . .
H26B H 1.0526 0.0147 0.1366 0.142 Uiso 1 1 calc R . .
H26C H 1.0086 0.0740 0.1193 0.142 Uiso 1 1 calc R . .
C27 C 1.1367(9) 0.0616(5) 0.0885(5) 0.060(3) Uani 1 1 d . . .
H27A H 1.1951 0.0436 0.1015 0.072 Uiso 1 1 calc R . .
C28 C 1.4061(12) 0.1713(7) -0.0034(6) 0.096(5) Uani 1 1 d . . .
H28A H 1.3787 0.2085 0.0024 0.143 Uiso 1 1 calc R . .
H28B H 1.4167 0.1661 -0.0418 0.143 Uiso 1 1 calc R . .
H28C H 1.4644 0.1688 0.0169 0.143 Uiso 1 1 calc R . .
C29 C 1.3805(13) 0.0663(7) 0.0067(6) 0.097(5) Uani 1 1 d . . .
H29A H 1.3372 0.0378 0.0188 0.145 Uiso 1 1 calc R . .
H29B H 1.4384 0.0624 0.0272 0.145 Uiso 1 1 calc R . .
H29C H 1.3911 0.0610 -0.0317 0.145 Uiso 1 1 calc R . .
C30 C 1.3409(10) 0.1252(6) 0.0160(5) 0.070(4) Uani 1 1 d . . .
H30A H 1.2800 0.1289 -0.0030 0.084 Uiso 1 1 calc R . .
C31 C 1.214(4) 0.4308(14) -0.0753(11) 0.41(4) Uani 1 1 d . . .
H31A H 1.2561 0.4336 -0.1052 0.613 Uiso 1 1 calc R . .
H31B H 1.2107 0.4672 -0.0570 0.613 Uiso 1 1 calc R . .
H31C H 1.1531 0.4203 -0.0894 0.613 Uiso 1 1 calc R . .
C32 C 1.2481(15) 0.3332(9) -0.0638(7) 0.133(8) Uani 1 1 d . . .
H32A H 1.2928 0.3342 -0.0924 0.200 Uiso 1 1 calc R . .
H32B H 1.1871 0.3257 -0.0796 0.200 Uiso 1 1 calc R . .
H32C H 1.2645 0.3033 -0.0381 0.200 Uiso 1 1 calc R . .
C33 C 1.2477(15) 0.3868(8) -0.0364(6) 0.106(6) Uani 1 1 d . . .
H33A H 1.3106 0.3964 -0.0223 0.127 Uiso 1 1 calc R . .
C34 C 1.166(4) 0.5665(16) 0.025(2) 0.49(5) Uani 1 1 d . . .
H34A H 1.1288 0.6007 0.0296 0.735 Uiso 1 1 calc R . .
H34B H 1.1540 0.5507 -0.0106 0.735 Uiso 1 1 calc R . .
H34C H 1.2305 0.5759 0.0299 0.735 Uiso 1 1 calc R . .
C35 C 1.104(3) 0.5512(15) 0.1020(13) 0.26(2) Uani 1 1 d . . .
H35A H 1.0826 0.5263 0.1305 0.395 Uiso 1 1 calc R . .
H35B H 1.0522 0.5719 0.0860 0.395 Uiso 1 1 calc R . .
H35C H 1.1488 0.5779 0.1174 0.395 Uiso 1 1 calc R . .
C36 C 1.140(2) 0.5233(8) 0.0677(11) 0.189(15) Uani 1 1 d . . .
H36A H 1.0819 0.5099 0.0493 0.226 Uiso 1 1 calc R . .

loop_
_atom_site_aniso_label
_atom_site_aniso_U_11
_atom_site_aniso_U_22
_atom_site_aniso_U_33
_atom_site_aniso_U_23
_atom_site_aniso_U_13
_atom_site_aniso_U_12
Se01 0.0403(6) 0.0398(6) 0.0547(6) 0.0019(5) -0.0094(5) -0.0024(5)
I1 0.0590(4) 0.0407(4) 0.0470(4) -0.0014(3) 0.0046(3) -0.0034(3)
I2 0.0372(4) 0.0582(5) 0.0596(4) -0.0109(4) -0.0027(3) -0.0042(3)
I3 0.0449(4) 0.0603(5) 0.0418(4) 0.0029(3) -0.0005(3) 0.0069(3)
Se1 0.0428(6) 0.0512(6) 0.0376(5) -0.0056(5) -0.0031(4) 0.0057(5)
Se2 0.0429(6) 0.0447(6) 0.0418(6) -0.0038(5) -0.0060(5) 0.0009(5)
Se3 0.0413(6) 0.0542(7) 0.0437(6) 0.0122(5) -0.0025(5) -0.0038(5)
Se4 0.0447(6) 0.0547(7) 0.0339(5) -0.0006(5) 0.0011(4) -0.0119(5)
Se5 0.0365(5) 0.0424(6) 0.0647(7) -0.0048(5) 0.0046(5) -0.0011(5)
Se6 0.0449(6) 0.0447(6) 0.0607(7) 0.0072(5) 0.0106(5) 0.0031(5)
Se7 0.0357(5) 0.0503(6) 0.0435(6) -0.0082(5) -0.0035(4) -0.0019(5)
Se8 0.0455(6) 0.0465(6) 0.0439(6) -0.0057(5) 0.0049(5) -0.0105(5)
Se9 0.0463(6) 0.0422(6) 0.0414(6) 0.0006(5) 0.0005(5) 0.0026(5)
Se10 0.0467(6) 0.0437(6) 0.0395(5) -0.0021(5) -0.0109(5) -0.0015(5)
Se11 0.0659(7) 0.0494(7) 0.0459(6) 0.0046(5) 0.0092(6) -0.0104(6)
Se12 0.0532(6) 0.0540(7) 0.0393(6) 0.0006(5) -0.0062(5) 0.0070(5)
Cu1 0.0503(8) 0.0491(8) 0.0594(8) 0.0012(7) -0.0137(7) -0.0050(6)
Cu2 0.0454(7) 0.0486(8) 0.0611(8) 0.0016(7) -0.0096(6) -0.0018(6)
Cu3 0.0574(9) 0.0777(11) 0.0466(8) -0.0081(7) 0.0012(7) -0.0073(8)
Cu4 0.0699(10) 0.0582(9) 0.0519(8) -0.0003(7) 0.0155(7) -0.0068(8)
Cu5 0.0472(8) 0.0756(10) 0.0577(9) 0.0024(8) 0.0054(7) 0.0096(7)
Cu6 0.0700(10) 0.1046(14) 0.0515(9) -0.0097(9) -0.0011(8) 0.0211(10)
Cu7 0.0741(11) 0.0969(13) 0.0502(9) -0.0058(9) 0.0004(8) -0.0354(10)
Cu8 0.0660(10) 0.0837(12) 0.0625(10) -0.0086(9) 0.0110(8) -0.0212(9)
Cu9 0.0538(9) 0.1340(17) 0.0569(9) 0.0281(10) -0.0018(8) 0.0043(10)
Cu10 0.0956(13) 0.0551(10) 0.0820(12) 0.0071(9) 0.0289(10) 0.0105(9)
Cu11 0.175(2) 0.0559(11) 0.0611(10) -0.0033(9) 0.0060(12) 0.0254(12)
P1 0.0385(14) 0.0375(14) 0.0398(14) -0.0009(11) 0.0009(11) 0.0004(11)
P2 0.0370(14) 0.0591(18) 0.0316(13) 0.0030(12) -0.0036(11) -0.0036(13)
P3 0.0502(16) 0.0398(16) 0.0535(17) -0.0038(13) 0.0160(14) -0.0054(13)
P4 0.0348(13) 0.0553(17) 0.0351(13) -0.0052(12) 0.0049(11) -0.0095(12)
P5 0.0398(14) 0.0405(15) 0.0399(14) -0.0079(12) -0.0020(12) 0.0010(11)
P6 0.079(2) 0.0500(18) 0.0364(15) 0.0106(13) 0.0089(15) 0.0151(16)
O1 0.035(4) 0.053(4) 0.042(4) 0.008(3) -0.003(3) -0.005(3)
O2 0.042(4) 0.034(4) 0.058(4) 0.004(3) 0.003(3) 0.006(3)
O3 0.051(4) 0.062(5) 0.043(4) 0.004(4) 0.007(3) 0.005(4)
O4 0.046(4) 0.081(6) 0.040(4) 0.001(4) -0.011(3) 0.005(4)
O5 0.056(5) 0.050(5) 0.103(7) -0.028(5) 0.027(5) -0.015(4)
O6 0.089(7) 0.065(6) 0.070(6) 0.009(5) 0.027(5) 0.005(5)
O7 0.040(4) 0.067(5) 0.055(5) -0.010(4) -0.013(3) 0.002(4)
O8 0.055(5) 0.091(6) 0.043(4) -0.004(4) 0.012(4) -0.030(5)
O9 0.059(5) 0.046(4) 0.061(5) -0.007(4) -0.020(4) -0.007(4)
O10 0.055(5) 0.056(5) 0.041(4) -0.002(4) 0.002(3) 0.013(4)
O11 0.095(7) 0.117(8) 0.041(5) -0.001(5) 0.004(5) 0.030(6)
O12 0.171(12) 0.070(7) 0.154(11) 0.064(7) 0.103(10) 0.052(8)
C1 0.054(11) 0.104(17) 0.65(7) 0.10(3) -0.05(2) 0.014(11)
C2 0.044(9) 0.105(15) 0.29(3) 0.005(17) -0.002(13) -0.021(9)
C3 0.039(7) 0.116(13) 0.077(9) 0.004(9) 0.008(6) -0.014(8)
C4 0.27(3) 0.065(11) 0.075(11) 0.028(9) -0.006(14) 0.002(14)
C5 0.088(11) 0.056(9) 0.142(15) 0.001(10) -0.013(10) -0.023(8)
C6 0.064(8) 0.052(8) 0.089(10) 0.011(7) 0.028(7) 0.017(6)
C7 0.118(16) 0.30(4) 0.081(13) 0.034(17) 0.053(12) 0.04(2)
C8 0.16(2) 0.21(2) 0.050(9) -0.032(12) 0.003(11) -0.071(18)
C9 0.081(10) 0.086(10) 0.054(7) 0.006(7) 0.019(7) -0.006(8)
C10 0.059(9) 0.152(17) 0.086(11) 0.021(11) -0.004(8) 0.014(10)
C11 0.103(13) 0.105(13) 0.107(13) 0.044(11) -0.035(11) -0.017(10)
C12 0.056(7) 0.100(11) 0.042(6) 0.008(7) -0.018(6) 0.012(7)
C13 0.121(15) 0.103(14) 0.17(2) -0.061(14) -0.058(15) -0.007(12)
C14 0.17(2) 0.069(12) 0.19(2) -0.013(14) 0.015(18) 0.007(13)
C15 0.077(10) 0.075(10) 0.098(11) -0.029(9) 0.021(9) -0.002(8)
C16 0.29(4) 0.112(18) 0.15(2) 0.078(16) -0.01(2) -0.01(2)
C17 0.109(13) 0.133(15) 0.064(9) -0.006(10) 0.030(9) -0.019(12)
C18 0.094(11) 0.091(12) 0.082(11) 0.019(9) -0.007(9) 0.015(9)
C19 0.068(9) 0.108(13) 0.108(12) -0.035(10) 0.006(9) 0.028(9)
C20 0.093(11) 0.090(11) 0.086(10) 0.011(9) -0.032(9) 0.025(9)
C21 0.049(7) 0.067(8) 0.073(8) -0.014(7) -0.010(6) 0.006(6)
C22 0.051(9) 0.151(18) 0.179(19) 0.032(15) 0.056(11) -0.009(10)
C23 0.18(2) 0.085(14) 0.21(3) -0.015(16) 0.08(2) -0.016(14)
C24 0.060(8) 0.101(12) 0.077(9) 0.004(9) 0.009(7) -0.024(8)
C25 0.146(16) 0.080(11) 0.107(13) -0.021(10) -0.024(12) -0.051(11)
C26 0.067(9) 0.076(10) 0.141(15) -0.013(10) 0.006(10) -0.011(8)
C27 0.053(7) 0.054(7) 0.073(8) -0.019(6) -0.008(6) -0.003(6)
C28 0.116(13) 0.093(12) 0.080(10) 0.003(9) 0.044(10) 0.010(10)
C29 0.140(15) 0.082(11) 0.070(10) -0.032(8) 0.024(10) 0.009(10)
C30 0.082(9) 0.083(10) 0.047(7) -0.015(7) 0.011(7) 0.005(8)
C31 0.92(12) 0.20(3) 0.12(2) 0.09(2) 0.22(4) 0.20(5)
C32 0.18(2) 0.148(19) 0.077(12) -0.033(12) 0.059(13) 0.008(16)
C33 0.162(18) 0.109(14) 0.048(8) -0.005(9) 0.031(10) -0.023(13)
C34 0.64(9) 0.21(4) 0.65(10) 0.28(5) 0.49(8) 0.23(5)
C35 0.39(6) 0.23(4) 0.17(3) -0.05(3) -0.05(3) 0.18(4)
C36 0.31(4) 0.052(11) 0.21(3) 0.048(14) 0.17(3) 0.073(17)

loop_
_atom_type_symbol
_atom_type_description
_atom_type_scat_dispersion_real
_atom_type_scat_dispersion_imag
_atom_type_scat_source
C C 0.0033 0.0016 'International Tables Vol C Tables 4.2.6.8 and 6.1.1.4'
H H 0.0000 0.0000 'International Tables Vol C Tables 4.2.6.8 and 6.1.1.4'
O O 0.0106 0.0060 'International Tables Vol C Tables 4.2.6.8 and 6.1.1.4'
P P 0.1023 0.0942 'International Tables Vol C Tables 4.2.6.8 and 6.1.1.4'
Cu Cu 0.3201 1.2651 'International Tables Vol C Tables 4.2.6.8 and 6.1.1.4'
Se Se -0.0929 2.2259 'International Tables Vol C Tables 4.2.6.8 and 6.1.1.4'
I I -0.4742 1.8119 'International Tables Vol C Tables 4.2.6.8 and 6.1.1.4'

loop_
_geom_angle_atom_site_label_1
_geom_angle_atom_site_label_2
_geom_angle_atom_site_label_3
_geom_angle
_geom_angle_site_symmetry_1
_geom_angle_site_symmetry_3
_geom_angle_publ_flag
Cu8 Se01 Cu10 133.38(7) . . ?
Cu8 Se01 Cu7 75.93(6) . . ?
Cu10 Se01 Cu7 87.62(6) . . ?
Cu8 Se01 Cu6 131.27(7) . . ?
Cu10 Se01 Cu6 89.59(6) . . ?
Cu7 Se01 Cu6 86.21(6) . . ?
Cu8 Se01 Cu9 85.75(6) . . ?
Cu10 Se01 Cu9 131.63(7) . . ?
Cu7 Se01 Cu9 135.75(6) . . ?
Cu6 Se01 Cu9 76.21(6) . . ?
Cu8 Se01 Cu3 141.23(7) . . ?
Cu10 Se01 Cu3 67.98(5) . . ?
Cu7 Se01 Cu3 142.73(7) . . ?
Cu6 Se01 Cu3 66.70(6) . . ?
Cu9 Se01 Cu3 63.89(5) . . ?
Cu8 Se01 Cu5 66.85(6) . . ?
Cu10 Se01 Cu5 66.56(6) . . ?
Cu7 Se01 Cu5 67.14(5) . . ?
Cu6 Se01 Cu5 144.03(7) . . ?
Cu9 Se01 Cu5 139.75(7) . . ?
Cu3 Se01 Cu5 121.89(6) . . ?
Cu8 Se01 Cu4 65.00(5) . . ?
Cu10 Se01 Cu4 143.75(7) . . ?
Cu7 Se01 Cu4 65.12(5) . . ?
Cu6 Se01 Cu4 66.34(5) . . ?
Cu9 Se01 Cu4 70.63(5) . . ?
Cu3 Se01 Cu4 120.16(6) . . ?
Cu5 Se01 Cu4 117.95(6) . . ?
Cu8 Se01 Cu11 84.73(6) . . ?
Cu10 Se01 Cu11 72.87(6) . . ?
Cu7 Se01 Cu11 129.71(7) . . ?
Cu6 Se01 Cu11 137.58(7) . . ?
Cu9 Se01 Cu11 87.04(6) . . ?
Cu3 Se01 Cu11 70.92(6) . . ?
Cu5 Se01 Cu11 62.57(5) . . ?
Cu4 Se01 Cu11 142.94(7) . . ?
Cu3 I1 Cu9 63.35(5) . . ?
Cu3 I1 Cu6 65.56(6) . . ?
Cu9 I1 Cu6 72.69(6) . . ?
Cu5 I2 Cu11 64.74(6) . . ?
Cu5 I2 Cu10 64.98(6) . . ?
Cu11 I2 Cu10 71.97(7) . . ?
Cu4 I3 Cu7 64.64(5) . . ?
Cu4 I3 Cu8 62.52(5) . . ?
Cu7 I3 Cu8 69.39(5) . . ?
P1 Se1 Cu11 100.59(9) . . ?
P1 Se1 Cu3 106.16(9) . . ?
Cu11 Se1 Cu3 80.07(8) . . ?
P1 Se2 Cu2 99.69(9) . . ?
P1 Se2 Cu9 106.06(9) . . ?
Cu2 Se2 Cu9 73.54(7) . . ?
P2 Se3 Cu2 100.96(9) . . ?
P2 Se3 Cu8 105.14(9) . . ?
Cu2 Se3 Cu8 71.59(6) . . ?
P2 Se4 Cu4 106.14(10) . . ?
P2 Se4 Cu9 100.79(9) . . ?
Cu4 Se4 Cu9 78.16(7) . . ?
P3 Se5 Cu2 104.88(9) . . ?
P3 Se5 Cu11 101.88(10) . . ?
Cu2 Se5 Cu11 74.58(7) . . ?
P3 Se6 Cu8 105.57(10) . . ?
P3 Se6 Cu5 98.95(10) . . ?
Cu8 Se6 Cu5 70.39(6) . . ?
P4 Se7 Cu1 105.92(10) . . ?
P4 Se7 Cu7 101.44(9) . . ?
Cu1 Se7 Cu7 73.38(7) . . ?
P4 Se8 Cu4 100.96(9) . . ?
P4 Se8 Cu6 105.69(9) . . ?
Cu4 Se8 Cu6 72.09(6) . . ?
P5 Se9 Cu5 102.87(9) . . ?
P5 Se9 Cu7 99.85(9) . . ?
Cu5 Se9 Cu7 73.18(6) . . ?
P5 Se10 Cu1 103.60(8) . . ?
P5 Se10 Cu10 103.63(9) . . ?
Cu1 Se10 Cu10 75.06(7) . . ?
P6 Se11 Cu1 99.90(10) . . ?
P6 Se11 Cu6 107.01(10) . . ?
Cu1 Se11 Cu6 71.70(7) . . ?
P6 Se12 Cu3 103.58(10) . . ?
P6 Se12 Cu10 102.59(10) . . ?
Cu3 Se12 Cu10 72.88(7) . . ?
Se11 Cu1 Se10 119.76(7) . . ?
Se11 Cu1 Se7 121.80(7) . . ?
Se10 Cu1 Se7 115.02(7) . . ?
Se11 Cu1 Cu6 55.86(6) . . ?
Se10 Cu1 Cu6 131.56(8) . . ?
Se7 Cu1 Cu6 99.66(6) . . ?
Se11 Cu1 Cu7 132.24(7) . . ?
Se10 Cu1 Cu7 95.97(6) . . ?
Se7 Cu1 Cu7 54.56(5) . . ?
Cu6 Cu1 Cu7 76.99(6) . . ?
Se11 Cu1 Cu10 99.41(7) . . ?
Se10 Cu1 Cu10 53.59(5) . . ?
Se7 Cu1 Cu10 129.05(7) . . ?
Cu6 Cu1 Cu10 78.52(6) . . ?
Cu7 Cu1 Cu10 76.06(6) . . ?
Se5 Cu2 Se3 118.82(7) . . ?
Se5 Cu2 Se2 118.50(7) . . ?
Se3 Cu2 Se2 119.42(7) . . ?
Se5 Cu2 Cu8 99.12(6) . . ?
Se3 Cu2 Cu8 55.59(5) . . ?
Se2 Cu2 Cu8 129.35(7) . . ?
Se5 Cu2 Cu9 132.59(7) . . ?
Se3 Cu2 Cu9 96.98(6) . . ?
Se2 Cu2 Cu9 54.50(6) . . ?
Cu8 Cu2 Cu9 75.29(6) . . ?
Se5 Cu2 Cu11 53.66(6) . . ?
Se3 Cu2 Cu11 130.95(8) . . ?
Se2 Cu2 Cu11 98.42(6) . . ?
Cu8 Cu2 Cu11 76.72(7) . . ?
Cu9 Cu2 Cu11 79.73(7) . . ?
Se12 Cu3 Se1 92.54(6) . . ?
Se12 Cu3 I1 123.49(7) . . ?
Se1 Cu3 I1 127.14(7) . . ?
Se12 Cu3 Se01 107.34(7) . . ?
Se1 Cu3 Se01 104.75(7) . . ?
I1 Cu3 Se01 99.72(6) . . ?
Se12 Cu3 Cu9 163.84(9) . . ?
Se1 Cu3 Cu9 96.42(6) . . ?
I1 Cu3 Cu9 59.97(5) . . ?
Se01 Cu3 Cu9 57.34(6) . . ?
Se12 Cu3 Cu6 98.77(6) . . ?
Se1 Cu3 Cu6 159.37(8) . . ?
I1 Cu3 Cu6 58.91(5) . . ?
Se01 Cu3 Cu6 55.41(6) . . ?
Cu9 Cu3 Cu6 68.88(6) . . ?
Se12 Cu3 Cu10 54.06(5) . . ?
Se1 Cu3 Cu10 95.96(7) . . ?
I1 Cu3 Cu10 135.76(7) . . ?
Se01 Cu3 Cu10 54.25(5) . . ?
Cu9 Cu3 Cu10 111.43(8) . . ?
Cu6 Cu3 Cu10 77.24(7) . . ?
Se8 Cu4 Se4 98.35(6) . . ?
Se8 Cu4 I3 120.56(7) . . ?
Se4 Cu4 I3 125.03(7) . . ?
Se8 Cu4 Se01 108.30(7) . . ?
Se4 Cu4 Se01 103.55(7) . . ?
I3 Cu4 Se01 99.31(6) . . ?
Se8 Cu4 Cu8 159.99(8) . . ?
Se4 Cu4 Cu8 94.87(6) . . ?
I3 Cu4 Cu8 61.36(5) . . ?
Se01 Cu4 Cu8 53.62(5) . . ?
Se8 Cu4 Cu7 96.22(6) . . ?
Se4 Cu4 Cu7 157.44(8) . . ?
I3 Cu4 Cu7 59.22(5) . . ?
Se01 Cu4 Cu7 55.25(5) . . ?
Cu8 Cu4 Cu7 67.01(6) . . ?
Se8 Cu4 Cu6 54.86(5) . . ?
Se4 Cu4 Cu6 98.91(7) . . ?
I3 Cu4 Cu6 134.51(7) . . ?
Se01 Cu4 Cu6 54.71(5) . . ?
Cu8 Cu4 Cu6 108.29(7) . . ?
Cu7 Cu4 Cu6 75.74(6) . . ?
Se9 Cu5 Se6 95.34(6) . . ?
Se9 Cu5 I2 119.39(7) . . ?
Se6 Cu5 I2 124.20(7) . . ?
Se9 Cu5 Se01 108.18(6) . . ?
Se6 Cu5 Se01 107.85(7) . . ?
I2 Cu5 Se01 101.15(6) . . ?
Se9 Cu5 Cu11 164.79(9) . . ?
Se6 Cu5 Cu11 97.68(7) . . ?
I2 Cu5 Cu11 58.24(6) . . ?
Se01 Cu5 Cu11 60.19(7) . . ?
Se9 Cu5 Cu8 104.17(7) . . ?
Se6 Cu5 Cu8 54.78(5) . . ?
I2 Cu5 Cu8 135.48(7) . . ?
Se01 Cu5 Cu8 53.54(5) . . ?
Cu11 Cu5 Cu8 77.35(7) . . ?
Se9 Cu5 Cu10 98.09(6) . . ?
Se6 Cu5 Cu10 160.81(8) . . ?
I2 Cu5 Cu10 59.33(5) . . ?
Se01 Cu5 Cu10 54.77(6) . . ?
Cu11 Cu5 Cu10 67.44(6) . . ?
Cu8 Cu5 Cu10 108.30(8) . . ?
Se9 Cu5 Cu7 54.09(5) . . ?
Se6 Cu5 Cu7 101.28(6) . . ?
I2 Cu5 Cu7 134.20(7) . . ?
Se01 Cu5 Cu7 55.03(5) . . ?
Cu11 Cu5 Cu7 115.21(9) . . ?
Cu8 Cu5 Cu7 65.74(5) . . ?
Cu10 Cu5 Cu7 76.05(7) . . ?
Se11 Cu6 Se8 106.05(8) . . ?
Se11 Cu6 Se01 124.72(8) . . ?
Se8 Cu6 Se01 110.70(7) . . ?
Se11 Cu6 I1 105.93(7) . . ?
Se8 Cu6 I1 109.51(7) . . ?
Se01 Cu6 I1 99.03(6) . . ?
Se11 Cu6 Cu1 52.44(5) . . ?
Se8 Cu6 Cu1 99.56(7) . . ?
Se01 Cu6 Cu1 81.47(7) . . ?
I1 Cu6 Cu1 148.39(7) . . ?
Se11 Cu6 Cu3 98.78(7) . . ?
Se8 Cu6 Cu3 154.18(8) . . ?
Se01 Cu6 Cu3 57.89(5) . . ?
I1 Cu6 Cu3 55.53(5) . . ?
Cu1 Cu6 Cu3 101.12(7) . . ?
Se11 Cu6 Cu4 146.96(8) . . ?
Se8 Cu6 Cu4 53.06(5) . . ?
Se01 Cu6 Cu4 58.96(5) . . ?
I1 Cu6 Cu4 105.50(6) . . ?
Cu1 Cu6 Cu4 101.73(7) . . ?
Cu3 Cu6 Cu4 107.24(7) . . ?
Se7 Cu7 Se9 105.20(7) . . ?
Se7 Cu7 Se01 126.21(8) . . ?
Se9 Cu7 Se01 109.59(7) . . ?
Se7 Cu7 I3 109.37(7) . . ?
Se9 Cu7 I3 104.29(7) . . ?
Se01 Cu7 I3 100.29(6) . . ?
Se7 Cu7 Cu4 102.43(7) . . ?
Se9 Cu7 Cu4 150.54(8) . . ?
Se01 Cu7 Cu4 59.64(6) . . ?
I3 Cu7 Cu4 56.13(5) . . ?
Se7 Cu7 Cu1 52.06(5) . . ?
Se9 Cu7 Cu1 103.29(6) . . ?
Se01 Cu7 Cu1 80.48(7) . . ?
I3 Cu7 Cu1 150.31(7) . . ?
Cu4 Cu7 Cu1 101.62(7) . . ?
Se7 Cu7 Cu5 145.10(7) . . ?
Se9 Cu7 Cu5 52.73(5) . . ?
Se01 Cu7 Cu5 57.83(5) . . ?
I3 Cu7 Cu5 102.88(6) . . ?
Cu4 Cu7 Cu5 106.44(7) . . ?
Cu1 Cu7 Cu5 102.43(7) . . ?
Se3 Cu8 Se6 101.42(7) . . ?
Se3 Cu8 Se01 129.43(9) . . ?
Se6 Cu8 Se01 113.91(7) . . ?
Se3 Cu8 I3 107.08(7) . . ?
Se6 Cu8 I3 100.18(7) . . ?
Se01 Cu8 I3 101.14(6) . . ?
Se3 Cu8 Cu4 102.33(7) . . ?
Se6 Cu8 Cu4 150.59(8) . . ?
Se01 Cu8 Cu4 61.38(5) . . ?
I3 Cu8 Cu4 56.12(5) . . ?
Se3 Cu8 Cu2 52.82(5) . . ?
Se6 Cu8 Cu2 99.65(6) . . ?
Se01 Cu8 Cu2 85.38(7) . . ?
I3 Cu8 Cu2 154.37(7) . . ?
Cu4 Cu8 Cu2 108.46(7) . . ?
Se3 Cu8 Cu5 144.78(8) . . ?
Se6 Cu8 Cu5 54.83(5) . . ?
Se01 Cu8 Cu5 59.60(5) . . ?
I3 Cu8 Cu5 102.97(6) . . ?
Cu4 Cu8 Cu5 109.54(7) . . ?
Cu2 Cu8 Cu5 101.67(7) . . ?
Se4 Cu9 Se2 109.05(7) . . ?
Se4 Cu9 Se01 106.39(8) . . ?
Se2 Cu9 Se01 125.29(8) . . ?
Se4 Cu9 I1 102.78(7) . . ?
Se2 Cu9 I1 112.48(8) . . ?
Se01 Cu9 I1 98.37(6) . . ?
Se4 Cu9 Cu3 147.70(8) . . ?
Se2 Cu9 Cu3 102.30(7) . . ?
Se01 Cu9 Cu3 58.77(6) . . ?
I1 Cu9 Cu3 56.68(5) . . ?
Se4 Cu9 Cu2 100.80(7) . . ?
Se2 Cu9 Cu2 51.96(5) . . ?
Se01 Cu9 Cu2 81.60(7) . . ?
I1 Cu9 Cu2 155.37(7) . . ?
Cu3 Cu9 Cu2 104.52(7) . . ?
Se10 Cu10 Se12 104.36(7) . . ?
Se10 Cu10 Se01 123.77(8) . . ?
Se12 Cu10 Se01 109.81(7) . . ?
Se10 Cu10 I2 107.26(7) . . ?
Se12 Cu10 I2 109.94(8) . . ?
Se01 Cu10 I2 101.33(6) . . ?
Se10 Cu10 Cu5 101.33(7) . . ?
Se12 Cu10 Cu5 153.62(8) . . ?
Se01 Cu10 Cu5 58.67(6) . . ?
I2 Cu10 Cu5 55.68(5) . . ?
Se10 Cu10 Cu1 51.35(5) . . ?
Se12 Cu10 Cu1 98.36(7) . . ?
Se01 Cu10 Cu1 80.14(7) . . ?
I2 Cu10 Cu1 148.89(7) . . ?
Cu5 Cu10 Cu1 102.30(7) . . ?
Se10 Cu10 Cu3 142.28(8) . . ?
Se12 Cu10 Cu3 53.06(5) . . ?
Se01 Cu10 Cu3 57.76(5) . . ?
I2 Cu10 Cu3 109.01(7) . . ?
Cu5 Cu10 Cu3 107.34(7) . . ?
Cu1 Cu10 Cu3 98.11(7) . . ?
Se5 Cu11 Se1 110.31(9) . . ?
Se5 Cu11 I2 112.47(9) . . ?
Se1 Cu11 I2 107.63(8) . . ?
Se5 Cu11 Se01 123.73(9) . . ?
Se1 Cu11 Se01 103.09(8) . . ?
I2 Cu11 Se01 98.08(7) . . ?
Se5 Cu11 Cu5 101.82(7) . . ?
Se1 Cu11 Cu5 147.85(9) . . ?
I2 Cu11 Cu5 57.02(5) . . ?
Se01 Cu11 Cu5 57.24(6) . . ?
Se5 Cu11 Cu2 51.76(5) . . ?
Se1 Cu11 Cu2 100.10(7) . . ?
I2 Cu11 Cu2 151.97(8) . . ?
Se01 Cu11 Cu2 79.19(7) . . ?
Cu5 Cu11 Cu2 100.33(8) . . ?
O1 P1 O2 101.2(4) . . ?
O1 P1 Se1 111.4(3) . . ?
O2 P1 Se1 109.6(3) . . ?
O1 P1 Se2 106.1(3) . . ?
O2 P1 Se2 110.0(3) . . ?
Se1 P1 Se2 117.26(12) . . ?
O4 P2 O3 101.2(4) . . ?
O4 P2 Se4 112.4(3) . . ?
O3 P2 Se4 104.9(3) . . ?
O4 P2 Se3 107.8(3) . . ?
O3 P2 Se3 112.3(3) . . ?
Se4 P2 Se3 117.11(12) . . ?
O5 P3 O6 100.2(5) . . ?
O5 P3 Se6 111.1(3) . . ?
O6 P3 Se6 112.0(4) . . ?
O5 P3 Se5 103.7(4) . . ?
O6 P3 Se5 109.6(4) . . ?
Se6 P3 Se5 118.43(13) . . ?
O7 P4 O8 106.5(4) . . ?
O7 P4 Se7 111.2(3) . . ?
O8 P4 Se7 105.2(3) . . ?
O7 P4 Se8 104.7(3) . . ?
O8 P4 Se8 111.3(4) . . ?
Se7 P4 Se8 117.56(12) . . ?
O9 P5 O10 108.8(4) . . ?
O9 P5 Se9 112.2(3) . . ?
O10 P5 Se9 102.7(3) . . ?
O9 P5 Se10 101.7(3) . . ?
O10 P5 Se10 111.0(3) . . ?
Se9 P5 Se10 120.28(12) . . ?
O12 P6 O11 106.2(7) . . ?
O12 P6 Se12 110.8(4) . . ?
O11 P6 Se12 103.5(4) . . ?
O12 P6 Se11 105.6(6) . . ?
O11 P6 Se11 110.9(4) . . ?
Se12 P6 Se11 119.29(13) . . ?
C3 O1 P1 123.5(7) . . ?
C6 O2 P1 124.8(7) . . ?
C9 O3 P2 120.9(8) . . ?
C12 O4 P2 123.1(7) . . ?
C15 O5 P3 125.4(9) . . ?
C18 O6 P3 127.1(10) . . ?
C21 O7 P4 126.3(7) . . ?
C24 O8 P4 124.9(8) . . ?
C27 O9 P5 123.6(7) . . ?
C30 O10 P5 123.3(8) . . ?
C33 O11 P6 126.6(11) . . ?
C36 O12 P6 142.4(13) . . ?
C1 C3 C2 112.4(16) . . ?
C1 C3 O1 109.8(15) . . ?
C2 C3 O1 107.0(13) . . ?
C5 C6 O2 106.9(11) . . ?
C5 C6 C4 114.0(12) . . ?
O2 C6 C4 107.4(12) . . ?
C7 C9 O3 105.9(12) . . ?
C7 C9 C8 112.6(17) . . ?
O3 C9 C8 107.1(12) . . ?
O4 C12 C11 108.0(12) . . ?
O4 C12 C10 107.7(12) . . ?
C11 C12 C10 114.9(12) . . ?
O5 C15 C14 112.6(14) . . ?
O5 C15 C13 106.5(13) . . ?
C14 C15 C13 115.4(16) . . ?
O6 C18 C17 107.7(13) . . ?
O6 C18 C16 103.9(15) . . ?
C17 C18 C16 109.9(16) . . ?
O7 C21 C19 112.1(12) . . ?
O7 C21 C20 105.6(10) . . ?
C19 C21 C20 113.0(12) . . ?
C23 C24 C22 111.4(15) . . ?
C23 C24 O8 104.2(15) . . ?
C22 C24 O8 107.7(12) . . ?
O9 C27 C25 107.0(11) . . ?
O9 C27 C26 109.4(11) . . ?
C25 C27 C26 112.8(12) . . ?
O10 C30 C29 107.0(11) . . ?
O10 C30 C28 108.4(11) . . ?
C29 C30 C28 111.2(12) . . ?
C32 C33 O11 109.9(15) . . ?
C32 C33 C31 108.3(19) . . ?
O11 C33 C31 107(2) . . ?
C35 C36 O12 147(3) . . ?
C35 C36 C34 104(3) . . ?
O12 C36 C34 104(2) . . ?

loop_
_geom_bond_atom_site_label_1
_geom_bond_atom_site_label_2
_geom_bond_distance
_geom_bond_site_symmetry_2
_geom_bond_publ_flag
Se01 Cu8 2.500(2) . ?
Se01 Cu10 2.563(2) . ?
Se01 Cu7 2.595(2) . ?
Se01 Cu6 2.596(2) . ?
Se01 Cu9 2.630(2) . ?
Se01 Cu3 2.672(2) . ?
Se01 Cu5 2.681(2) . ?
Se01 Cu4 2.7254(19) . ?
Se01 Cu11 2.766(3) . ?
I1 Cu3 2.6230(17) . ?
I1 Cu9 2.718(2) . ?
I1 Cu6 2.7246(19) . ?
I2 Cu5 2.6243(16) . ?
I2 Cu11 2.660(2) . ?
I2 Cu10 2.733(2) . ?
I3 Cu4 2.6331(18) . ?
I3 Cu7 2.7245(18) . ?
I3 Cu8 2.7833(19) . ?
Se1 P1 2.171(3) . ?
Se1 Cu11 2.432(2) . ?
Se1 Cu3 2.4724(18) . ?
Se2 P1 2.173(3) . ?
Se2 Cu2 2.3771(18) . ?
Se2 Cu9 2.457(2) . ?
Se3 P2 2.179(3) . ?
Se3 Cu2 2.3688(17) . ?
Se3 Cu8 2.4529(19) . ?
Se4 P2 2.157(3) . ?
Se4 Cu4 2.4560(18) . ?
Se4 Cu9 2.4564(19) . ?
Se5 P3 2.177(3) . ?
Se5 Cu2 2.3661(17) . ?
Se5 Cu11 2.427(2) . ?
Se6 P3 2.158(3) . ?
Se6 Cu8 2.478(2) . ?
Se6 Cu5 2.4800(19) . ?
Se7 P4 2.176(3) . ?
Se7 Cu1 2.3669(17) . ?
Se7 Cu7 2.4450(19) . ?
Se8 P4 2.180(3) . ?
Se8 Cu4 2.4471(18) . ?
Se8 Cu6 2.504(2) . ?
Se9 P5 2.156(3) . ?
Se9 Cu5 2.4260(18) . ?
Se9 Cu7 2.469(2) . ?
Se10 P5 2.180(3) . ?
Se10 Cu1 2.3605(17) . ?
Se10 Cu10 2.433(2) . ?
Se11 P6 2.182(4) . ?
Se11 Cu1 2.3575(18) . ?
Se11 Cu6 2.461(2) . ?
Se12 P6 2.161(3) . ?
Se12 Cu3 2.4491(17) . ?
Se12 Cu10 2.481(2) . ?
Cu1 Cu6 2.823(2) . ?
Cu1 Cu7 2.876(2) . ?
Cu1 Cu10 2.921(2) . ?
Cu2 Cu8 2.821(2) . ?
Cu2 Cu9 2.895(2) . ?
Cu2 Cu11 2.904(2) . ?
Cu3 Cu9 2.805(2) . ?
Cu3 Cu6 2.897(2) . ?
Cu3 Cu10 2.928(2) . ?
Cu4 Cu8 2.814(2) . ?
Cu4 Cu7 2.866(2) . ?
Cu4 Cu6 2.913(2) . ?
Cu5 Cu11 2.829(2) . ?
Cu5 Cu8 2.858(2) . ?
Cu5 Cu10 2.879(2) . ?
Cu5 Cu7 2.918(2) . ?
P1 O1 1.571(7) . ?
P1 O2 1.578(7) . ?
P2 O4 1.572(7) . ?
P2 O3 1.585(8) . ?
P3 O5 1.564(9) . ?
P3 O6 1.577(9) . ?
P4 O7 1.576(8) . ?
P4 O8 1.579(7) . ?
P5 O9 1.565(7) . ?
P5 O10 1.579(7) . ?
P6 O12 1.574(10) . ?
P6 O11 1.583(9) . ?
O1 C3 1.498(14) . ?
O2 C6 1.470(14) . ?
O3 C9 1.482(14) . ?
O4 C12 1.464(15) . ?
O5 C15 1.450(15) . ?
O6 C18 1.454(17) . ?
O7 C21 1.479(14) . ?
O8 C24 1.496(14) . ?
O9 C27 1.484(14) . ?
O10 C30 1.467(13) . ?
O11 C33 1.460(17) . ?
O12 C36 1.233(19) . ?
C1 C3 1.41(3) . ?
C2 C3 1.43(2) . ?
C4 C6 1.51(2) . ?
C5 C6 1.462(19) . ?
C7 C9 1.46(2) . ?
C8 C9 1.51(2) . ?
C10 C12 1.492(19) . ?
C11 C12 1.487(18) . ?
C13 C15 1.49(2) . ?
C14 C15 1.47(2) . ?
C16 C18 1.54(2) . ?
C17 C18 1.51(2) . ?
C19 C21 1.507(18) . ?
C20 C21 1.512(17) . ?
C22 C24 1.45(2) . ?
C23 C24 1.44(2) . ?
C25 C27 1.490(18) . ?
C26 C27 1.491(19) . ?
C28 C30 1.51(2) . ?
C29 C30 1.502(19) . ?
C31 C33 1.47(3) . ?
C32 C33 1.41(2) . ?
C34 C36 1.50(3) . ?
C35 C36 1.18(3) . ?
